data_7119570
loop_
_publ_author_name
'Zhou, Yuhang'
'Lu, Yan'
'Hu, Xinyue'
'Mei, Hongjiang'
'Lin, Lili'
'Liu, Xiaohua'
'Feng, Xiaoming'

_publ_section_title
;
 Highly diastereo- and enantioselective synthesis of
 spirooxindole-cyclohexaneamides through N,N'-dioxide/Ni(ii)-catalyzed
 Diels-Alder reactions.
;
_journal_issue 12
_journal_name_full 'Chemical communications (Cambridge, England)'
_journal_page_first 2060
_journal_page_last 2063
_journal_paper_doi 10.1039/c6cc10125a
_journal_volume 53
_journal_year 2017
_chemical_absolute_configuration ad
_chemical_formula_moiety 'C32 H38 N2 O7'
_chemical_formula_sum 'C32 H38 N2 O7'
_chemical_formula_weight 562.64
_chemical_name_systematic
;
 ? 
;
_space_group_crystal_system orthorhombic
_space_group_IT_number 19
_space_group_name_Hall 'P 2ac 2ab'
_space_group_name_H-M_alt 'P 21 21 21'
_symmetry_space_group_name_Hall 'P 2ac 2ab'
_symmetry_space_group_name_H-M 'P 21 21 21'
_atom_sites_solution_hydrogens geom
_atom_sites_solution_primary direct
_audit_creation_date 2016-04-19
_audit_creation_method
;
Olex2 1.2
(compiled 2016.02.19 svn.r3266 for OlexSys, GUI svn.r5155)
;
_audit_update_record
;
2016-04-19 deposited with the CCDC.
2017-01-19 downloaded from the CCDC.
;
_cell_angle_alpha 90
_cell_angle_beta 90
_cell_angle_gamma 90
_cell_formula_units_Z 4
_cell_length_a 10.6636(3)
_cell_length_b 13.5571(3)
_cell_length_c 21.8099(8)
_cell_measurement_reflns_used 7151
_cell_measurement_temperature 295.3(10)
_cell_measurement_theta_max 72.5170
_cell_measurement_theta_min 3.8050
_cell_volume 3153.00(16)
_computing_cell_refinement
;
CrysAlisPro, Agilent Technologies,
Version 1.171.37.35 (release 13-08-2014 CrysAlis171 .NET)
(compiled Aug 13 2014,18:06:01)
;
_computing_data_collection
;
CrysAlisPro, Agilent Technologies,
Version 1.171.37.35 (release 13-08-2014 CrysAlis171 .NET)
(compiled Aug 13 2014,18:06:01)
;
_computing_data_reduction
;
CrysAlisPro, Agilent Technologies,
Version 1.171.37.35 (release 13-08-2014 CrysAlis171 .NET)
(compiled Aug 13 2014,18:06:01)
;
_computing_molecular_graphics 'Olex2 (Dolomanov et al., 2009)'
_computing_publication_material 'Olex2 (Dolomanov et al., 2009)'
_computing_structure_refinement 'ShelXL (Sheldrick, 2015)'
_computing_structure_solution 'ShelXT (Sheldrick, 2015)'
_diffrn_ambient_environment air
_diffrn_ambient_temperature 295.3(10)
_diffrn_detector 'CCD plate'
_diffrn_detector_area_resol_mean 15.9595
_diffrn_detector_type EosS2
_diffrn_measured_fraction_theta_full 0.999
_diffrn_measured_fraction_theta_max 0.999
_diffrn_measurement_details
;
#__ type_ start__ end____ width___ exp.time_
  1 omega  -31.00   63.00   1.0000    1.5400
omega____ theta____ kappa____ phi______ frames
    -       36.2921  -77.0000 -150.0000 94

#__ type_ start__ end____ width___ exp.time_
  2 omega   20.00  104.00   1.0000    1.5400
omega____ theta____ kappa____ phi______ frames
    -       36.2921   57.0000   60.0000 84

#__ type_ start__ end____ width___ exp.time_
  3 omega  -31.00   63.00   1.0000    1.5400
omega____ theta____ kappa____ phi______ frames
    -       36.2921  -77.0000  120.0000 94

#__ type_ start__ end____ width___ exp.time_
  4 omega   23.00   90.00   1.0000    1.5400
omega____ theta____ kappa____ phi______ frames
    -       36.2921 -125.0000   90.0000 67

#__ type_ start__ end____ width___ exp.time_
  5 omega  -31.00   63.00   1.0000    1.5400
omega____ theta____ kappa____ phi______ frames
    -       36.2921  -77.0000  -90.0000 94

#__ type_ start__ end____ width___ exp.time_
  6 omega   20.00  104.00   1.0000    1.5400
omega____ theta____ kappa____ phi______ frames
    -       36.2921   57.0000   30.0000 84

#__ type_ start__ end____ width___ exp.time_
  7 omega   39.00  109.00   1.0000   18.0000
omega____ theta____ kappa____ phi______ frames
    -      108.0000  -94.0000  120.0000 70

#__ type_ start__ end____ width___ exp.time_
  8 omega   38.00  116.00   1.0000   18.0000
omega____ theta____ kappa____ phi______ frames
    -      108.0000 -111.0000 -180.0000 78

#__ type_ start__ end____ width___ exp.time_
  9 omega   38.00   91.00   1.0000   18.0000
omega____ theta____ kappa____ phi______ frames
    -      108.0000  -30.0000  150.0000 53

#__ type_ start__ end____ width___ exp.time_
 10 omega   38.00   91.00   1.0000   18.0000
omega____ theta____ kappa____ phi______ frames
    -      108.0000  -30.0000    0.0000 53

#__ type_ start__ end____ width___ exp.time_
 11 omega   40.00   98.00   1.0000   18.0000
omega____ theta____ kappa____ phi______ frames
    -      108.0000  -45.0000   90.0000 58

#__ type_ start__ end____ width___ exp.time_
 12 omega   38.00   91.00   1.0000   18.0000
omega____ theta____ kappa____ phi______ frames
    -      108.0000  -30.0000 -150.0000 53

#__ type_ start__ end____ width___ exp.time_
 13 omega   57.00  150.00   1.0000   18.0000
omega____ theta____ kappa____ phi______ frames
    -      108.0000  178.0000  -60.0000 93

#__ type_ start__ end____ width___ exp.time_
 14 omega   39.00  109.00   1.0000   18.0000
omega____ theta____ kappa____ phi______ frames
    -      108.0000  -94.0000 -120.0000 70

#__ type_ start__ end____ width___ exp.time_
 15 omega   37.00  146.00   1.0000   18.0000
omega____ theta____ kappa____ phi______ frames
    -      108.0000  -15.0000   30.0000 109

#__ type_ start__ end____ width___ exp.time_
 16 omega   10.00   70.00   1.0000    1.5400
omega____ theta____ kappa____ phi______ frames
    -       36.2921   77.0000 -150.0000 60
;
_diffrn_measurement_device 'four-circle diffractometer'
_diffrn_measurement_device_type 'New Gemini, Dual, Cu at zero, EosS2'
_diffrn_measurement_method '\w scans'
_diffrn_orient_matrix_UB_11 -0.0021989000
_diffrn_orient_matrix_UB_12 -0.0115509000
_diffrn_orient_matrix_UB_13 -0.0702217000
_diffrn_orient_matrix_UB_21 -0.1444242000
_diffrn_orient_matrix_UB_22 0.0019250000
_diffrn_orient_matrix_UB_23 0.0009432000
_diffrn_orient_matrix_UB_31 0.0022121000
_diffrn_orient_matrix_UB_32 0.1131071000
_diffrn_orient_matrix_UB_33 -0.0072505000
_diffrn_radiation_monochromator graphite
_diffrn_radiation_probe x-ray
_diffrn_radiation_type CuK\a
_diffrn_radiation_wavelength 1.54184
_diffrn_reflns_av_R_equivalents 0.0307
_diffrn_reflns_av_unetI/netI 0.0257
_diffrn_reflns_Laue_measured_fraction_full 0.999
_diffrn_reflns_Laue_measured_fraction_max 0.999
_diffrn_reflns_limit_h_max 12
_diffrn_reflns_limit_h_min -12
_diffrn_reflns_limit_k_max 16
_diffrn_reflns_limit_k_min -10
_diffrn_reflns_limit_l_max 26
_diffrn_reflns_limit_l_min -20
_diffrn_reflns_number 16766
_diffrn_reflns_point_group_measured_fraction_full 0.999
_diffrn_reflns_point_group_measured_fraction_max 0.999
_diffrn_reflns_theta_full 67.046
_diffrn_reflns_theta_max 67.046
_diffrn_reflns_theta_min 5.205
_diffrn_source 'Enhance (Cu) X-ray Source'
_exptl_absorpt_coefficient_mu 0.682
_exptl_absorpt_correction_T_max 1.00000
_exptl_absorpt_correction_T_min 0.47879
_exptl_absorpt_correction_type multi-scan
_exptl_absorpt_process_details
;
CrysAlisPro, Agilent Technologies,
Version 1.171.37.35 (release 13-08-2014 CrysAlis171 .NET)
(compiled Aug 13 2014,18:06:01)
Empirical absorption correction using spherical harmonics,
 implemented in SCALE3 ABSPACK scaling algorithm.
;
_exptl_crystal_colour 'clear colourless'
_exptl_crystal_colour_lustre clear
_exptl_crystal_colour_primary colourless
_exptl_crystal_density_diffrn 1.185
_exptl_crystal_density_method 'not measured'
_exptl_crystal_description block
_exptl_crystal_F_000 1200
_exptl_crystal_size_max 0.32
_exptl_crystal_size_mid 0.28
_exptl_crystal_size_min 0.26
_refine_diff_density_max 0.395
_refine_diff_density_min -0.231
_refine_diff_density_rms 0.051
_refine_ls_abs_structure_details
;
 Flack x determined using 1987 quotients [(I+)-(I-)]/[(I+)+(I-)]
 (Parsons, Flack and Wagner, Acta Cryst. B69 (2013) 249-259).
;
_refine_ls_abs_structure_Flack -0.04(11)
_refine_ls_extinction_method none
_refine_ls_goodness_of_fit_ref 1.034
_refine_ls_hydrogen_treatment constr
_refine_ls_matrix_type full
_refine_ls_number_parameters 365
_refine_ls_number_reflns 5635
_refine_ls_number_restraints 0
_refine_ls_restrained_S_all 1.034
_refine_ls_R_factor_all 0.0712
_refine_ls_R_factor_gt 0.0664
_refine_ls_shift/su_max 0.000
_refine_ls_shift/su_mean 0.000
_refine_ls_structure_factor_coef Fsqd
_refine_ls_weighting_details 'w=1/[\s^2^(Fo^2^)+(0.1357P)^2^+0.3089P] where P=(Fo^2^+2Fc^2^)/3'
_refine_ls_weighting_scheme calc
_refine_ls_wR_factor_gt 0.1833
_refine_ls_wR_factor_ref 0.1914
_reflns_Friedel_coverage 0.772
_reflns_Friedel_fraction_full 1.000
_reflns_Friedel_fraction_max 1.000
_reflns_number_gt 5072
_reflns_number_total 5635
_reflns_threshold_expression 'I > 2\s(I)'
_cod_data_source_file c6cc10125a2.cif
_cod_data_source_block 1
_cod_depositor_comments 'Adding full bibliography for 7119570--7119571.cif.'
_cod_original_cell_volume 3153.00(17)
_cod_database_code 7119570
_shelx_space_group_comment
;
The symmetry employed for this shelxl refinement is uniquely defined
by the following loop, which should always be used as a source of
symmetry information in preference to the above space-group names.
They are only intended as comments.
;
_reflns_odcompleteness_completeness 99.81
_reflns_odcompleteness_iscentric 1
_reflns_odcompleteness_theta 66.97
_olex2_refinement_description
;
1. Fixed Uiso
 At 1.2 times of:
  All C(H) groups, All C(H,H) groups, All N(H) groups
 At 1.5 times of:
  All C(H,H,H) groups
2.a Ternary CH refined with riding coordinates:
 C20(H20), C24(H24)
2.b Secondary CH2 refined with riding coordinates:
 C21(H21A,H21B), C26(H26A,H26B)
2.c Aromatic/amide H refined with riding coordinates:
 N2(H2), C7(H7), C8(H8), C11(H11), C22(H22), C23(H23), C28(H28), C29(H29),
 C30(H30), C31(H31), C32(H32)
2.d Fitted hexagon refined as free rotating group:
 C27(C28,C29,C30,C31,C32)
2.e Idealised Me refined as rotating group:
 C1(H1A,H1B,H1C), C2(H2A,H2B,H2C), C3(H3A,H3B,H3C), C10(H10A,H10B,H10C),
 C15(H15A,H15B,H15C), C16(H16A,H16B,H16C), C17(H17A,H17B,H17C)
;
_shelx_shelxl_version_number 2014/7
_olex2_submission_special_instructions 'No special instructions were received'

loop_
_space_group_symop_operation_xyz
'x, y, z'
'-x+1/2, -y, z+1/2'
'-x, y+1/2, -z+1/2'
'x+1/2, -y+1/2, -z'

loop_
_atom_site_label
_atom_site_type_symbol
_atom_site_fract_x
_atom_site_fract_y
_atom_site_fract_z
_atom_site_U_iso_or_equiv
_atom_site_adp_type
_atom_site_occupancy
_atom_site_site_symmetry_order
_atom_site_calc_flag
_atom_site_refinement_flags_posn
O1 O 0.6023(5) 0.5983(3) 0.54050(16) 0.1071(14) Uani 1 1 d .
O2 O 0.6534(8) 0.7488(4) 0.5717(2) 0.154(3) Uani 1 1 d .
O3 O 0.4609(3) 0.5032(2) 0.62380(13) 0.0738(8) Uani 1 1 d .
O4 O 0.3346(3) 0.6675(2) 0.7116(2) 0.0914(12) Uani 1 1 d .
O5 O 0.2003(2) 0.5596(2) 0.75280(15) 0.0710(7) Uani 1 1 d .
O6 O 0.7369(4) 0.4065(3) 0.62698(18) 0.0909(10) Uani 1 1 d .
O7 O 0.6232(4) 0.2663(2) 0.61795(14) 0.0801(9) Uani 1 1 d .
N1 N 0.6042(3) 0.6302(2) 0.64051(16) 0.0622(7) Uani 1 1 d .
N2 N 0.5991(3) 0.3600(2) 0.70040(15) 0.0601(7) Uani 1 1 d .
H2 H 0.5446 0.3168 0.7115 0.072 Uiso 1 1 calc R
C1 C 0.4931(12) 0.6802(12) 0.4614(6) 0.221(8) Uani 1 1 d .
H1A H 0.4647 0.7116 0.4983 0.332 Uiso 1 1 calc GR
H1B H 0.4268 0.6403 0.4448 0.332 Uiso 1 1 calc GR
H1C H 0.5168 0.7295 0.4320 0.332 Uiso 1 1 calc GR
C2 C 0.5979(18) 0.5185(9) 0.4496(4) 0.220(8) Uani 1 1 d .
H2A H 0.6606 0.4778 0.4684 0.330 Uiso 1 1 calc GR
H2B H 0.6128 0.5220 0.4062 0.330 Uiso 1 1 calc GR
H2C H 0.5164 0.4907 0.4569 0.330 Uiso 1 1 calc GR
C3 C 0.7235(10) 0.6694(9) 0.4553(4) 0.154(4) Uani 1 1 d .
H3A H 0.7203 0.7371 0.4682 0.231 Uiso 1 1 calc GR
H3B H 0.7307 0.6665 0.4115 0.231 Uiso 1 1 calc GR
H3C H 0.7948 0.6378 0.4737 0.231 Uiso 1 1 calc GR
C4 C 0.6034(7) 0.6166(6) 0.4755(3) 0.1052(18) Uani 1 1 d .
C5 C 0.6256(5) 0.6650(3) 0.5815(2) 0.0775(12) Uani 1 1 d .
C6 C 0.6490(3) 0.6777(2) 0.6941(2) 0.0587(8) Uani 1 1 d .
C7 C 0.7248(4) 0.7608(3) 0.6989(3) 0.0733(11) Uani 1 1 d .
H7 H 0.7530 0.7936 0.6642 0.088 Uiso 1 1 calc R
C8 C 0.7570(4) 0.7930(3) 0.7567(3) 0.0795(14) Uani 1 1 d .
H8 H 0.8074 0.8487 0.7604 0.095 Uiso 1 1 calc R
C9 C 0.7174(4) 0.7458(3) 0.8091(3) 0.0758(12) Uani 1 1 d .
C10 C 0.7521(6) 0.7847(5) 0.8714(3) 0.107(2) Uani 1 1 d .
H10A H 0.8339 0.8140 0.8697 0.160 Uiso 1 1 calc GR
H10B H 0.7525 0.7314 0.9004 0.160 Uiso 1 1 calc GR
H10C H 0.6919 0.8334 0.8839 0.160 Uiso 1 1 calc GR
C11 C 0.6438(3) 0.6620(3) 0.8028(2) 0.0630(9) Uani 1 1 d .
H11 H 0.6176 0.6282 0.8376 0.076 Uiso 1 1 calc R
C12 C 0.6092(3) 0.6283(2) 0.74583(18) 0.0530(7) Uani 1 1 d .
C13 C 0.5393(3) 0.5363(2) 0.72653(16) 0.0510(7) Uani 1 1 d .
C14 C 0.5270(3) 0.5504(3) 0.65746(18) 0.0569(8) Uani 1 1 d .
C15 C 0.0958(7) 0.7141(7) 0.7771(6) 0.180(5) Uani 1 1 d .
H15A H 0.1153 0.7017 0.8194 0.270 Uiso 1 1 calc GR
H15B H 0.0176 0.7489 0.7744 0.270 Uiso 1 1 calc GR
H15C H 0.1611 0.7532 0.7590 0.270 Uiso 1 1 calc GR
C16 C 0.0639(8) 0.6330(10) 0.6782(4) 0.160(4) Uani 1 1 d .
H16A H 0.1357 0.6646 0.6603 0.240 Uiso 1 1 calc GR
H16B H -0.0087 0.6740 0.6725 0.240 Uiso 1 1 calc GR
H16C H 0.0504 0.5704 0.6587 0.240 Uiso 1 1 calc GR
C17 C -0.0147(5) 0.5551(7) 0.7689(6) 0.156(4) Uani 1 1 d .
H17A H -0.0291 0.5003 0.7420 0.234 Uiso 1 1 calc GR
H17B H -0.0904 0.5929 0.7728 0.234 Uiso 1 1 calc GR
H17C H 0.0102 0.5312 0.8085 0.234 Uiso 1 1 calc GR
C18 C 0.0854(3) 0.6180(3) 0.7435(2) 0.0739(11) Uani 1 1 d .
C19 C 0.3126(3) 0.5911(2) 0.73631(17) 0.0553(7) Uani 1 1 d .
C20 C 0.4098(3) 0.5151(2) 0.75398(17) 0.0510(7) Uani 1 1 d .
H20 H 0.3819 0.4522 0.7365 0.061 Uiso 1 1 calc R
C21 C 0.4141(4) 0.5009(3) 0.82284(18) 0.0620(9) Uani 1 1 d .
H21A H 0.4220 0.5647 0.8426 0.074 Uiso 1 1 calc R
H21B H 0.3361 0.4713 0.8364 0.074 Uiso 1 1 calc R
C22 C 0.5211(5) 0.4367(3) 0.84203(19) 0.0698(10) Uani 1 1 d .
H22 H 0.5226 0.4131 0.8821 0.084 Uiso 1 1 calc R
C23 C 0.6133(4) 0.4120(3) 0.8050(2) 0.0697(10) Uani 1 1 d .
H23 H 0.6760 0.3717 0.8208 0.084 Uiso 1 1 calc R
C24 C 0.6251(3) 0.4436(2) 0.73985(18) 0.0565(8) Uani 1 1 d .
H24 H 0.7124 0.4634 0.7330 0.068 Uiso 1 1 calc R
C25 C 0.6589(4) 0.3495(3) 0.6472(2) 0.0676(10) Uani 1 1 d .
C26 C 0.6836(8) 0.2524(5) 0.5599(3) 0.109(2) Uani 1 1 d .
H26A H 0.7733 0.2443 0.5656 0.130 Uiso 1 1 calc R
H26B H 0.6697 0.3093 0.5338 0.130 Uiso 1 1 calc R
C27 C 0.6294(4) 0.1625(2) 0.53103(16) 0.0796(13) Uani 1 1 d .
C28 C 0.7039(4) 0.0785(3) 0.5274(2) 0.123(2) Uani 1 1 d G
H28 H 0.7849 0.0794 0.5433 0.148 Uiso 1 1 calc R
C29 C 0.6574(6) -0.0066(3) 0.5002(3) 0.151(4) Uani 1 1 d G
H29 H 0.7073 -0.0628 0.4978 0.181 Uiso 1 1 calc R
C30 C 0.5364(6) -0.0079(3) 0.4765(3) 0.124(3) Uani 1 1 d G
H30 H 0.5053 -0.0648 0.4583 0.149 Uiso 1 1 calc R
C31 C 0.4619(4) 0.0761(5) 0.4801(3) 0.145(3) Uani 1 1 d G
H31 H 0.3809 0.0752 0.4643 0.174 Uiso 1 1 calc R
C32 C 0.5084(4) 0.1612(3) 0.5074(2) 0.119(2) Uani 1 1 d G
H32 H 0.4585 0.2174 0.5098 0.142 Uiso 1 1 calc R

loop_
_atom_site_aniso_label
_atom_site_aniso_U_11
_atom_site_aniso_U_22
_atom_site_aniso_U_33
_atom_site_aniso_U_23
_atom_site_aniso_U_13
_atom_site_aniso_U_12
O1 0.164(4) 0.091(2) 0.0667(18) 0.0016(17) 0.021(2) -0.003(3)
O2 0.250(8) 0.104(3) 0.109(3) 0.017(3) 0.058(4) -0.049(4)
O3 0.0841(19) 0.0720(16) 0.0655(15) -0.0005(13) -0.0073(14) -0.0143(14)
O4 0.0572(15) 0.0577(15) 0.159(3) 0.0285(18) 0.0098(17) 0.0039(12)
O5 0.0430(12) 0.0712(15) 0.099(2) 0.0165(15) 0.0056(13) 0.0030(10)
O6 0.097(2) 0.0719(17) 0.104(2) -0.0136(16) 0.0391(19) -0.0171(17)
O7 0.107(2) 0.0589(14) 0.0745(17) -0.0148(12) 0.0253(16) -0.0100(15)
N1 0.0640(16) 0.0541(14) 0.0686(18) 0.0018(12) 0.0137(15) -0.0004(13)
N2 0.0620(16) 0.0459(13) 0.0724(18) -0.0070(12) 0.0103(14) -0.0002(12)
C1 0.142(9) 0.317(19) 0.206(12) 0.110(12) -0.008(8) 0.070(11)
C2 0.40(2) 0.179(9) 0.082(5) -0.032(6) -0.023(9) 0.007(14)
C3 0.151(7) 0.217(10) 0.093(4) 0.019(6) 0.046(5) 0.007(7)
C4 0.116(4) 0.127(5) 0.072(3) 0.020(3) 0.003(3) 0.017(4)
C5 0.086(3) 0.071(2) 0.075(2) 0.006(2) 0.027(2) 0.003(2)
C6 0.0457(15) 0.0475(15) 0.083(2) -0.0054(16) 0.0104(16) 0.0042(12)
C7 0.0506(19) 0.0490(17) 0.120(4) 0.003(2) 0.014(2) 0.0019(14)
C8 0.0469(17) 0.0506(18) 0.141(4) -0.023(2) -0.001(2) -0.0010(15)
C9 0.0502(19) 0.064(2) 0.113(3) -0.029(2) -0.008(2) 0.0043(16)
C10 0.089(3) 0.095(4) 0.137(5) -0.050(4) -0.023(3) -0.008(3)
C11 0.0514(17) 0.0597(19) 0.078(2) -0.0160(17) -0.0010(16) 0.0034(14)
C12 0.0411(13) 0.0466(14) 0.071(2) -0.0077(14) 0.0061(14) 0.0028(12)
C13 0.0453(15) 0.0461(16) 0.0616(18) -0.0058(12) 0.0016(13) -0.0014(12)
C14 0.0528(17) 0.0519(16) 0.066(2) -0.0036(15) 0.0040(15) 0.0009(14)
C15 0.064(3) 0.172(8) 0.304(14) -0.121(9) -0.013(5) 0.032(4)
C16 0.098(5) 0.258(12) 0.124(6) 0.031(7) -0.024(4) 0.054(6)
C17 0.049(2) 0.150(6) 0.269(12) 0.062(7) 0.034(4) 0.007(3)
C18 0.0467(17) 0.072(2) 0.103(3) 0.003(2) -0.004(2) 0.0028(16)
C19 0.0472(16) 0.0480(16) 0.071(2) -0.0007(14) 0.0028(14) -0.0019(13)
C20 0.0450(15) 0.0438(14) 0.0643(18) -0.0026(13) 0.0018(14) -0.0012(12)
C21 0.0587(19) 0.0616(19) 0.066(2) 0.0000(15) 0.0057(15) -0.0007(15)
C22 0.084(3) 0.068(2) 0.057(2) 0.0016(17) -0.0061(18) 0.0054(19)
C23 0.076(2) 0.0602(19) 0.073(2) -0.0038(18) -0.016(2) 0.0177(18)
C24 0.0500(16) 0.0488(15) 0.071(2) -0.0070(14) -0.0009(15) 0.0042(12)
C25 0.076(2) 0.0504(17) 0.076(2) -0.0030(16) 0.0133(19) 0.0021(17)
C26 0.146(6) 0.090(3) 0.091(3) -0.021(3) 0.042(4) -0.028(4)
C27 0.111(4) 0.071(2) 0.057(2) -0.0040(17) 0.018(2) 0.001(2)
C28 0.117(5) 0.115(5) 0.138(6) -0.017(4) -0.005(4) 0.020(4)
C29 0.171(9) 0.089(4) 0.193(9) -0.044(5) 0.004(7) 0.038(5)
C30 0.165(8) 0.108(5) 0.100(4) -0.035(4) 0.012(5) -0.009(5)
C31 0.141(7) 0.168(8) 0.127(6) -0.013(6) -0.031(5) -0.017(7)
C32 0.113(5) 0.116(5) 0.127(5) -0.013(4) -0.014(4) 0.022(4)

loop_
_atom_type_symbol
_atom_type_description
_atom_type_scat_dispersion_real
_atom_type_scat_dispersion_imag
_atom_type_scat_source
C C 0.0181 0.0091 'International Tables Vol C Tables 4.2.6.8 and 6.1.1.4'
H H 0.0000 0.0000 'International Tables Vol C Tables 4.2.6.8 and 6.1.1.4'
N N 0.0311 0.0180 'International Tables Vol C Tables 4.2.6.8 and 6.1.1.4'
O O 0.0492 0.0322 'International Tables Vol C Tables 4.2.6.8 and 6.1.1.4'

loop_
_geom_angle_atom_site_label_1
_geom_angle_atom_site_label_2
_geom_angle_atom_site_label_3
_geom_angle
C5 O1 C4 123.9(5)
C19 O5 C18 122.9(3)
C25 O7 C26 113.6(4)
C5 N1 C6 123.7(3)
C5 N1 C14 126.8(4)
C14 N1 C6 109.3(3)
C24 N2 H2 119.7
C25 N2 H2 119.7
C25 N2 C24 120.6(3)
H1A C1 H1B 109.5
H1A C1 H1C 109.5
H1B C1 H1C 109.5
C4 C1 H1A 109.5
C4 C1 H1B 109.5
C4 C1 H1C 109.5
H2A C2 H2B 109.5
H2A C2 H2C 109.5
H2B C2 H2C 109.5
C4 C2 H2A 109.5
C4 C2 H2B 109.5
C4 C2 H2C 109.5
H3A C3 H3B 109.5
H3A C3 H3C 109.5
H3B C3 H3C 109.5
C4 C3 H3A 109.5
C4 C3 H3B 109.5
C4 C3 H3C 109.5
O1 C4 C1 107.3(7)
O1 C4 C2 103.1(6)
O1 C4 C3 111.7(6)
C1 C4 C3 109.2(8)
C2 C4 C1 114.7(12)
C2 C4 C3 110.6(10)
O1 C5 N1 111.8(4)
O2 C5 O1 126.0(5)
O2 C5 N1 122.0(5)
C7 C6 N1 128.8(4)
C12 C6 N1 110.5(3)
C12 C6 C7 120.7(4)
C6 C7 H7 120.9
C8 C7 C6 118.2(4)
C8 C7 H7 120.9
C7 C8 H8 118.8
C9 C8 C7 122.4(4)
C9 C8 H8 118.8
C8 C9 C10 120.9(5)
C8 C9 C11 118.1(4)
C11 C9 C10 121.0(5)
C9 C10 H10A 109.5
C9 C10 H10B 109.5
C9 C10 H10C 109.5
H10A C10 H10B 109.5
H10A C10 H10C 109.5
H10B C10 H10C 109.5
C9 C11 H11 119.5
C12 C11 C9 120.9(4)
C12 C11 H11 119.5
C6 C12 C13 108.9(3)
C11 C12 C6 119.7(3)
C11 C12 C13 131.2(3)
C12 C13 C14 102.4(3)
C12 C13 C20 119.4(3)
C12 C13 C24 108.6(3)
C14 C13 C20 109.4(3)
C14 C13 C24 109.3(3)
C20 C13 C24 107.5(3)
O3 C14 N1 126.2(4)
O3 C14 C13 126.0(3)
N1 C14 C13 107.7(3)
H15A C15 H15B 109.5
H15A C15 H15C 109.5
H15B C15 H15C 109.5
C18 C15 H15A 109.5
C18 C15 H15B 109.5
C18 C15 H15C 109.5
H16A C16 H16B 109.5
H16A C16 H16C 109.5
H16B C16 H16C 109.5
C18 C16 H16A 109.5
C18 C16 H16B 109.5
C18 C16 H16C 109.5
H17A C17 H17B 109.5
H17A C17 H17C 109.5
H17B C17 H17C 109.5
C18 C17 H17A 109.5
C18 C17 H17B 109.5
C18 C17 H17C 109.5
O5 C18 C15 109.8(4)
O5 C18 C17 103.9(4)
C16 C18 O5 109.9(5)
C16 C18 C15 111.6(8)
C16 C18 C17 109.5(7)
C17 C18 C15 111.9(7)
O4 C19 O5 125.6(3)
O4 C19 C20 125.0(3)
O5 C19 C20 109.4(3)
C13 C20 H20 106.6
C19 C20 C13 112.9(3)
C19 C20 H20 106.6
C19 C20 C21 111.1(3)
C21 C20 C13 112.6(3)
C21 C20 H20 106.6
C20 C21 H21A 109.2
C20 C21 H21B 109.2
H21A C21 H21B 107.9
C22 C21 C20 112.0(3)
C22 C21 H21A 109.2
C22 C21 H21B 109.2
C21 C22 H22 118.4
C23 C22 C21 123.1(4)
C23 C22 H22 118.4
C22 C23 H23 117.4
C22 C23 C24 125.2(3)
C24 C23 H23 117.4
N2 C24 C13 113.7(3)
N2 C24 C23 109.0(3)
N2 C24 H24 107.7
C13 C24 H24 107.7
C23 C24 C13 110.8(3)
C23 C24 H24 107.7
O6 C25 O7 123.5(4)
O6 C25 N2 125.1(4)
N2 C25 O7 111.5(3)
O7 C26 H26A 110.1
O7 C26 H26B 110.1
O7 C26 C27 107.9(4)
H26A C26 H26B 108.4
C27 C26 H26A 110.1
C27 C26 H26B 110.1
C28 C27 C26 118.2(5)
C28 C27 C32 120.0
C32 C27 C26 121.8(4)
C27 C28 H28 120.0
C29 C28 C27 120.0
C29 C28 H28 120.0
C28 C29 H29 120.0
C28 C29 C30 120.0
C30 C29 H29 120.0
C29 C30 H30 120.0
C31 C30 C29 120.0
C31 C30 H30 120.0
C30 C31 H31 120.0
C30 C31 C32 120.0
C32 C31 H31 120.0
C27 C32 H32 120.0
C31 C32 C27 120.0
C31 C32 H32 120.0

loop_
_geom_bond_atom_site_label_1
_geom_bond_atom_site_label_2
_geom_bond_distance
O1 C4 1.439(6)
O1 C5 1.296(6)
O2 C5 1.193(6)
O3 C14 1.202(5)
O4 C19 1.191(5)
O5 C18 1.472(5)
O5 C19 1.322(4)
O6 C25 1.217(5)
O7 C25 1.350(5)
O7 C26 1.433(6)
N1 C5 1.390(6)
N1 C6 1.417(6)
N1 C14 1.410(5)
N2 H2 0.8600
N2 C24 1.449(5)
N2 C25 1.332(5)
C1 H1A 0.9600
C1 H1B 0.9600
C1 H1C 0.9600
C1 C4 1.491(13)
C2 H2A 0.9600
C2 H2B 0.9600
C2 H2C 0.9600
C2 C4 1.446(13)
C3 H3A 0.9600
C3 H3B 0.9600
C3 H3C 0.9600
C3 C4 1.532(13)
C6 C7 1.390(5)
C6 C12 1.380(6)
C7 H7 0.9300
C7 C8 1.377(8)
C8 H8 0.9300
C8 C9 1.376(8)
C9 C10 1.503(7)
C9 C11 1.388(6)
C10 H10A 0.9600
C10 H10B 0.9600
C10 H10C 0.9600
C11 H11 0.9300
C11 C12 1.375(6)
C12 C13 1.512(4)
C13 C14 1.524(5)
C13 C20 1.532(4)
C13 C24 1.582(4)
C15 H15A 0.9600
C15 H15B 0.9600
C15 H15C 0.9600
C15 C18 1.498(9)
C16 H16A 0.9600
C16 H16B 0.9600
C16 H16C 0.9600
C16 C18 1.458(9)
C17 H17A 0.9600
C17 H17B 0.9600
C17 H17C 0.9600
C17 C18 1.475(8)
C19 C20 1.511(5)
C20 H20 0.9800
C20 C21 1.515(5)
C21 H21A 0.9700
C21 H21B 0.9700
C21 C22 1.495(6)
C22 H22 0.9300
C22 C23 1.315(7)
C23 H23 0.9300
C23 C24 1.490(6)
C24 H24 0.9800
C26 H26A 0.9700
C26 H26B 0.9700
C26 C27 1.489(7)
C27 C28 1.3900
C27 C32 1.3900
C28 H28 0.9300
C28 C29 1.3900
C29 H29 0.9300
C29 C30 1.3900
C30 H30 0.9300
C30 C31 1.3900
C31 H31 0.9300
C31 C32 1.3900
C32 H32 0.9300

loop_
_geom_torsion_atom_site_label_1
_geom_torsion_atom_site_label_2
_geom_torsion_atom_site_label_3
_geom_torsion_atom_site_label_4
_geom_torsion
O4 C19 C20 C13 -10.6(6)
O4 C19 C20 C21 117.0(5)
O5 C19 C20 C13 169.6(3)
O5 C19 C20 C21 -62.8(4)
O7 C26 C27 C28 -108.8(6)
O7 C26 C27 C32 72.0(6)
N1 C6 C7 C8 -179.5(3)
N1 C6 C12 C11 179.3(3)
N1 C6 C12 C13 4.1(4)
C4 O1 C5 O2 -1.8(11)
C4 O1 C5 N1 173.1(5)
C5 O1 C4 C1 -69.6(11)
C5 O1 C4 C2 168.9(10)
C5 O1 C4 C3 50.1(9)
C5 N1 C6 C7 -3.6(6)
C5 N1 C6 C12 177.8(4)
C5 N1 C14 O3 -5.0(6)
C5 N1 C14 C13 176.6(4)
C6 N1 C5 O1 164.5(4)
C6 N1 C5 O2 -20.3(8)
C6 N1 C14 O3 169.3(4)
C6 N1 C14 C13 -9.1(4)
C6 C7 C8 C9 0.3(6)
C6 C12 C13 C14 -9.0(3)
C6 C12 C13 C20 -129.9(3)
C6 C12 C13 C24 106.5(3)
C7 C6 C12 C11 0.6(5)
C7 C6 C12 C13 -174.7(3)
C7 C8 C9 C10 -178.5(4)
C7 C8 C9 C11 0.9(6)
C8 C9 C11 C12 -1.4(5)
C9 C11 C12 C6 0.7(5)
C9 C11 C12 C13 174.7(3)
C10 C9 C11 C12 178.1(4)
C11 C12 C13 C14 176.5(3)
C11 C12 C13 C20 55.5(5)
C11 C12 C13 C24 -68.0(4)
C12 C6 C7 C8 -1.1(5)
C12 C13 C14 O3 -167.5(4)
C12 C13 C14 N1 10.8(3)
C12 C13 C20 C19 64.6(4)
C12 C13 C20 C21 -62.2(4)
C12 C13 C24 N2 -153.3(3)
C12 C13 C24 C23 83.5(4)
C13 C20 C21 C22 -44.3(4)
C14 N1 C5 O1 -22.0(7)
C14 N1 C5 O2 153.2(7)
C14 N1 C6 C7 -178.1(3)
C14 N1 C6 C12 3.3(4)
C14 C13 C20 C19 -52.8(4)
C14 C13 C20 C21 -179.6(3)
C14 C13 C24 N2 -42.4(4)
C14 C13 C24 C23 -165.5(3)
C18 O5 C19 O4 -1.4(7)
C18 O5 C19 C20 178.3(4)
C19 O5 C18 C15 -59.7(8)
C19 O5 C18 C16 63.4(7)
C19 O5 C18 C17 -179.5(6)
C19 C20 C21 C22 -172.1(3)
C20 C13 C14 O3 -39.9(5)
C20 C13 C14 N1 138.4(3)
C20 C13 C24 N2 76.2(4)
C20 C13 C24 C23 -46.9(4)
C20 C21 C22 C23 12.3(6)
C21 C22 C23 C24 0.1(7)
C22 C23 C24 N2 -107.5(5)
C22 C23 C24 C13 18.3(6)
C24 N2 C25 O6 -0.5(7)
C24 N2 C25 O7 178.8(3)
C24 C13 C14 O3 77.5(4)
C24 C13 C14 N1 -104.2(3)
C24 C13 C20 C19 -171.3(3)
C24 C13 C20 C21 61.8(3)
C25 O7 C26 C27 -176.1(5)
C25 N2 C24 C13 89.8(4)
C25 N2 C24 C23 -146.1(4)
C26 O7 C25 O6 -1.5(7)
C26 O7 C25 N2 179.1(5)
C26 C27 C28 C29 -179.2(4)
C26 C27 C32 C31 179.2(4)
C27 C28 C29 C30 0.0
C28 C27 C32 C31 0.0
C28 C29 C30 C31 0.0
C29 C30 C31 C32 0.0
C30 C31 C32 C27 0.0
C32 C27 C28 C29 0.0
